data_7045471
loop_
_publ_author_name
'Thoresen, Eirik Mydske'
'Balcells, David'
'\/Oien-\/Odegaard, Sigurd'
'Hylland, Knut Tormodss\/onn'
'Tilset, Mats'
'Amedjkouh, Mohamed'

_publ_section_title
;
 Cyclometalated ruthenium complexes with carboxylated ligands from a
 combined experimental/computational perspective.
;
_journal_issue 8
_journal_name_full 'Dalton transactions (Cambridge, England : 2003)'
_journal_page_first 2589
_journal_page_last 2601
_journal_paper_doi 10.1039/c7dt03935b
_journal_volume 47
_journal_year 2018
_chemical_formula_moiety 'C25 H22 N5 Ru, F6 P, C2 H3 N'
_chemical_formula_sum 'C27 H25 F6 N6 P Ru'
_chemical_formula_weight 679.57
_space_group_crystal_system triclinic
_space_group_IT_number 2
_space_group_name_Hall '-P 1'
_space_group_name_H-M_alt 'P -1'
_symmetry_space_group_name_Hall '-P 1'
_symmetry_space_group_name_H-M 'P -1'
_atom_sites_solution_hydrogens geom
_audit_creation_date 2017-01-16
_audit_creation_method
;
Olex2 1.2
(compiled 2017.01.04 svn.r3372 for OlexSys, GUI svn.r5292)
;
_audit_update_record
;
2017-04-03 deposited with the CCDC.
2018-01-31 downloaded from the CCDC.
;
_cell_angle_alpha 102.363(2)
_cell_angle_beta 107.081(2)
_cell_angle_gamma 94.071(2)
_cell_formula_units_Z 2
_cell_length_a 9.5477(10)
_cell_length_b 12.2940(13)
_cell_length_c 12.7589(13)
_cell_measurement_reflns_used 9368
_cell_measurement_temperature 100(2)
_cell_measurement_theta_max 31.50
_cell_measurement_theta_min 2.36
_cell_volume 1383.9(3)
_computing_cell_refinement 'APEX3 (Bruker AXS, 2016)'
_computing_data_collection 'APEX3 (Bruker AXS, 2016)'
_computing_data_reduction 'APEX3 (Bruker AXS, 2016)'
_computing_molecular_graphics 'Diamond v4 (Brandenburg, 2012)'
_computing_publication_material 'Olex2 (Dolomanov et al., 2009)'
_computing_structure_refinement 'SHELXL (Sheldrick, 2015b)'
_computing_structure_solution 'SHELXT (Sheldrick, 2015a)'
_diffrn_ambient_temperature 100.15
_diffrn_detector 'Bruker PHOTON100 area detector'
_diffrn_detector_area_resol_mean 10.4167
_diffrn_detector_type 'CMOS area detector'
_diffrn_measured_fraction_theta_full 0.995
_diffrn_measured_fraction_theta_max 0.996
_diffrn_measurement_device 'three-circle diffractometer'
_diffrn_measurement_device_type 'Bruker D8 Venture, CMOS detector'
_diffrn_measurement_method '\w and \f scans'
_diffrn_radiation_probe x-ray
_diffrn_radiation_type MoK\a
_diffrn_radiation_wavelength 0.71073
_diffrn_reflns_av_R_equivalents 0.0215
_diffrn_reflns_av_unetI/netI 0.0152
_diffrn_reflns_Laue_measured_fraction_full 0.995
_diffrn_reflns_Laue_measured_fraction_max 0.996
_diffrn_reflns_limit_h_max 14
_diffrn_reflns_limit_h_min -14
_diffrn_reflns_limit_k_max 18
_diffrn_reflns_limit_k_min -17
_diffrn_reflns_limit_l_max 18
_diffrn_reflns_limit_l_min -18
_diffrn_reflns_number 45870
_diffrn_reflns_point_group_measured_fraction_full 0.995
_diffrn_reflns_point_group_measured_fraction_max 0.996
_diffrn_reflns_theta_full 25.242
_diffrn_reflns_theta_max 31.502
_diffrn_reflns_theta_min 2.255
_diffrn_source 'microfocus sealed X-ray tube'
_diffrn_standards_number 0
_exptl_absorpt_coefficient_mu 0.694
_exptl_absorpt_correction_T_max 0.7462
_exptl_absorpt_correction_T_min 0.6583
_exptl_absorpt_correction_type multi-scan
_exptl_absorpt_process_details
'SADABS-2014/5 (Bruker,2014/5) was used for absorption correction. wR2(int) was 0.1107 before and 0.0366 after correction. The Ratio of minimum to maximum transmission is 0.8822. The \l/2 correction factor is Not present.'
_exptl_crystal_colour red
_exptl_crystal_density_diffrn 1.631
_exptl_crystal_description prism
_exptl_crystal_F_000 684
_exptl_crystal_size_max 0.23
_exptl_crystal_size_mid 0.12
_exptl_crystal_size_min 0.09
_refine_diff_density_max 1.921
_refine_diff_density_min -1.133
_refine_diff_density_rms 0.068
_refine_ls_extinction_method none
_refine_ls_goodness_of_fit_ref 1.081
_refine_ls_hydrogen_treatment constr
_refine_ls_matrix_type full
_refine_ls_number_parameters 373
_refine_ls_number_reflns 9149
_refine_ls_number_restraints 0
_refine_ls_restrained_S_all 1.081
_refine_ls_R_factor_all 0.0259
_refine_ls_R_factor_gt 0.0241
_refine_ls_shift/su_max 0.002
_refine_ls_shift/su_mean 0.000
_refine_ls_structure_factor_coef Fsqd
_refine_ls_weighting_details 'w=1/[\s^2^(Fo^2^)+(0.0225P)^2^+1.1937P] where P=(Fo^2^+2Fc^2^)/3'
_refine_ls_weighting_scheme calc
_refine_ls_wR_factor_gt 0.0582
_refine_ls_wR_factor_ref 0.0592
_reflns_Friedel_coverage 0.000
_reflns_number_gt 8722
_reflns_number_total 9149
_reflns_threshold_expression 'I > 2\s(I)'
_cod_data_source_file c7dt03935b2.cif
_cod_data_source_block emt-ru-mecn2_a_pl
_cod_depositor_comments 'Adding full bibliography for 7045471--7045478.cif.'
_cod_database_code 7045471
_shelx_shelxl_version_number 2014/7
_shelx_space_group_comment
;
The symmetry employed for this shelxl refinement is uniquely defined
by the following loop, which should always be used as a source of
symmetry information in preference to the above space-group names.
They are only intended as comments.
;
_olex2_refinement_description
;
1. Fixed Uiso
 At 1.2 times of:
  All C(H) groups
 At 1.5 times of:
  All C(H,H,H) groups
2.a Aromatic/amide H refined with riding coordinates:
 C10(H10), C14(H14), C17(H17), C6(H6), C15(H15), C21(H21), C16(H16), C7(H7),
 C3(H3), C9(H9), C5(H5), C8(H8), C20(H20), C18(H18), C4(H4), C19(H19)
2.b Idealised Me refined as rotating group:
 C23(H23A,H23B,H23C), C25(H25A,H25B,H25C), C27(H27A,H27B,H27C)
;
_olex2_submission_special_instructions 'No special instructions were received'

loop_
_space_group_symop_operation_xyz
'x, y, z'
'-x, -y, -z'

loop_
_atom_site_label
_atom_site_type_symbol
_atom_site_fract_x
_atom_site_fract_y
_atom_site_fract_z
_atom_site_U_iso_or_equiv
_atom_site_adp_type
_atom_site_occupancy
_atom_site_site_symmetry_order
_atom_site_calc_flag
_atom_site_refinement_flags_posn
Ru1 Ru 0.63662(2) 0.69322(2) 0.35496(2) 0.01065(3) Uani 1 1 d .
N1 N 0.72668(11) 0.54728(9) 0.33133(9) 0.01266(17) Uani 1 1 d .
N4 N 0.54867(12) 0.83804(9) 0.35731(9) 0.01412(18) Uani 1 1 d .
N3 N 0.84731(11) 0.78118(9) 0.42957(9) 0.01325(18) Uani 1 1 d .
N2 N 0.63176(11) 0.66574(9) 0.18219(9) 0.01240(17) Uani 1 1 d .
N5 N 0.42758(12) 0.60978(9) 0.30135(9) 0.01445(18) Uani 1 1 d .
C13 C 0.65566(13) 0.71123(10) 0.52064(10) 0.01233(19) Uani 1 1 d .
C12 C 0.78944(13) 0.77591(10) 0.59775(10) 0.01270(19) Uani 1 1 d .
C10 C 0.77556(14) 0.49085(11) 0.41178(11) 0.0169(2) Uani 1 1 d .
H10 H 0.7684 0.5200 0.4850 0.020 Uiso 1 1 calc R
C22 C 0.49356(14) 0.91681(11) 0.34939(11) 0.0167(2) Uani 1 1 d .
C14 C 0.55413(14) 0.67088(11) 0.56891(11) 0.0163(2) Uani 1 1 d .
H14 H 0.4632 0.6270 0.5204 0.020 Uiso 1 1 calc R
C17 C 0.81915(14) 0.79791(10) 0.71515(10) 0.0151(2) Uani 1 1 d .
H17 H 0.9101 0.8410 0.7646 0.018 Uiso 1 1 calc R
C11 C 0.89415(13) 0.81482(10) 0.54536(10) 0.0132(2) Uani 1 1 d .
C2 C 0.68629(13) 0.57210(10) 0.14315(10) 0.01262(19) Uani 1 1 d .
C6 C 0.68754(15) 0.54113(11) 0.03170(11) 0.0169(2) Uani 1 1 d .
H6 H 0.7288 0.4764 0.0065 0.020 Uiso 1 1 calc R
C15 C 0.58265(15) 0.69326(11) 0.68533(11) 0.0184(2) Uani 1 1 d .
H15 H 0.5111 0.6652 0.7149 0.022 Uiso 1 1 calc R
C21 C 0.94040(15) 0.80593(11) 0.37372(12) 0.0187(2) Uani 1 1 d .
H21 H 0.9082 0.7814 0.2935 0.022 Uiso 1 1 calc R
C16 C 0.71549(15) 0.75657(11) 0.75900(11) 0.0176(2) Uani 1 1 d .
H16 H 0.7349 0.7713 0.8385 0.021 Uiso 1 1 calc R
C1 C 0.73995(13) 0.50617(10) 0.22679(10) 0.0127(2) Uani 1 1 d .
C7 C 0.79810(14) 0.40657(11) 0.20207(11) 0.0173(2) Uani 1 1 d .
H7 H 0.8046 0.3782 0.1286 0.021 Uiso 1 1 calc R
C3 C 0.57321(14) 0.72786(11) 0.10960(11) 0.0154(2) Uani 1 1 d .
H3 H 0.5338 0.7931 0.1365 0.018 Uiso 1 1 calc R
C9 C 0.83568(15) 0.39232(11) 0.39191(12) 0.0197(2) Uani 1 1 d .
H9 H 0.8692 0.3548 0.4505 0.024 Uiso 1 1 calc R
C5 C 0.62754(15) 0.60643(12) -0.04150(11) 0.0189(2) Uani 1 1 d .
H5 H 0.6272 0.5868 -0.1178 0.023 Uiso 1 1 calc R
C8 C 0.84638(15) 0.34901(11) 0.28540(12) 0.0205(2) Uani 1 1 d .
H8 H 0.8862 0.2810 0.2697 0.025 Uiso 1 1 calc R
C23 C 0.42278(18) 1.01636(12) 0.33576(14) 0.0255(3) Uani 1 1 d .
H23A H 0.3193 0.9933 0.2880 0.038 Uiso 1 1 calc GR
H23B H 0.4748 1.0612 0.3000 0.038 Uiso 1 1 calc GR
H23C H 0.4266 1.0615 0.4101 0.038 Uiso 1 1 calc GR
C20 C 1.08115(16) 0.86570(13) 0.42832(13) 0.0244(3) Uani 1 1 d .
H20 H 1.1448 0.8803 0.3865 0.029 Uiso 1 1 calc R
C18 C 1.03302(14) 0.87882(11) 0.60364(11) 0.0183(2) Uani 1 1 d .
H18 H 1.0628 0.9053 0.6836 0.022 Uiso 1 1 calc R
C25 C 0.15499(16) 0.51465(13) 0.24523(15) 0.0265(3) Uani 1 1 d .
H25A H 0.1121 0.4916 0.1626 0.040 Uiso 1 1 calc GR
H25B H 0.0972 0.5681 0.2762 0.040 Uiso 1 1 calc GR
H25C H 0.1531 0.4484 0.2762 0.040 Uiso 1 1 calc GR
C4 C 0.56805(15) 0.70059(11) -0.00269(11) 0.0177(2) Uani 1 1 d .
H4 H 0.5246 0.7455 -0.0521 0.021 Uiso 1 1 calc R
C24 C 0.30763(15) 0.56807(11) 0.27589(11) 0.0179(2) Uani 1 1 d .
C19 C 1.12730(16) 0.90375(13) 0.54523(13) 0.0237(3) Uani 1 1 d .
H19 H 1.2224 0.9463 0.5846 0.028 Uiso 1 1 calc R
P1 P 0.09488(4) 0.77553(3) 0.08536(3) 0.01957(7) Uani 1 1 d .
F1 F 0.10158(11) 0.90803(8) 0.13337(9) 0.0329(2) Uani 1 1 d .
F2 F 0.01637(13) 0.78734(10) -0.03949(9) 0.0382(2) Uani 1 1 d .
F3 F -0.06243(11) 0.75427(9) 0.10306(10) 0.0352(2) Uani 1 1 d .
F4 F 0.08823(14) 0.64317(9) 0.03748(10) 0.0394(3) Uani 1 1 d .
F5 F 0.17421(13) 0.76445(10) 0.21119(9) 0.0378(2) Uani 1 1 d .
F6 F 0.25297(12) 0.79799(12) 0.06882(11) 0.0464(3) Uani 1 1 d .
N6 N 0.3879(2) 0.9229(2) -0.15823(17) 0.0551(5) Uani 1 1 d .
C26 C 0.32176(19) 0.96637(16) -0.10362(15) 0.0324(3) Uani 1 1 d .
C27 C 0.2382(2) 1.02111(15) -0.03524(17) 0.0325(3) Uani 1 1 d .
H27A H 0.2046 1.0870 -0.0614 0.049 Uiso 1 1 calc GR
H27B H 0.3011 1.0450 0.0440 0.049 Uiso 1 1 calc GR
H27C H 0.1522 0.9685 -0.0419 0.049 Uiso 1 1 calc GR

loop_
_atom_site_aniso_label
_atom_site_aniso_U_11
_atom_site_aniso_U_22
_atom_site_aniso_U_33
_atom_site_aniso_U_23
_atom_site_aniso_U_13
_atom_site_aniso_U_12
Ru1 0.01075(4) 0.01057(4) 0.00999(4) 0.00214(3) 0.00253(3) 0.00198(3)
N1 0.0113(4) 0.0120(4) 0.0136(4) 0.0027(3) 0.0025(3) 0.0019(3)
N4 0.0136(4) 0.0147(4) 0.0132(4) 0.0029(3) 0.0036(3) 0.0017(3)
N3 0.0124(4) 0.0118(4) 0.0151(4) 0.0029(3) 0.0042(4) 0.0016(3)
N2 0.0117(4) 0.0123(4) 0.0126(4) 0.0029(3) 0.0032(3) 0.0014(3)
N5 0.0155(4) 0.0139(4) 0.0136(4) 0.0034(4) 0.0040(4) 0.0028(4)
C13 0.0133(5) 0.0119(5) 0.0113(5) 0.0028(4) 0.0031(4) 0.0028(4)
C12 0.0139(5) 0.0113(5) 0.0127(5) 0.0032(4) 0.0034(4) 0.0037(4)
C10 0.0175(5) 0.0172(5) 0.0158(5) 0.0058(4) 0.0035(4) 0.0041(4)
C22 0.0161(5) 0.0161(5) 0.0164(5) 0.0020(4) 0.0042(4) 0.0030(4)
C14 0.0159(5) 0.0178(5) 0.0151(5) 0.0041(4) 0.0049(4) 0.0006(4)
C17 0.0161(5) 0.0147(5) 0.0127(5) 0.0028(4) 0.0020(4) 0.0032(4)
C11 0.0126(5) 0.0113(5) 0.0149(5) 0.0032(4) 0.0030(4) 0.0024(4)
C2 0.0113(5) 0.0123(5) 0.0137(5) 0.0025(4) 0.0040(4) 0.0005(4)
C6 0.0189(5) 0.0165(5) 0.0157(5) 0.0020(4) 0.0080(4) 0.0015(4)
C15 0.0192(6) 0.0208(6) 0.0172(6) 0.0067(5) 0.0076(5) 0.0027(5)
C21 0.0191(6) 0.0192(6) 0.0185(6) 0.0036(4) 0.0084(5) -0.0003(4)
C16 0.0209(6) 0.0198(6) 0.0122(5) 0.0043(4) 0.0047(4) 0.0046(5)
C1 0.0107(5) 0.0120(5) 0.0146(5) 0.0023(4) 0.0033(4) 0.0015(4)
C7 0.0171(5) 0.0155(5) 0.0198(6) 0.0027(4) 0.0070(4) 0.0053(4)
C3 0.0154(5) 0.0150(5) 0.0155(5) 0.0049(4) 0.0037(4) 0.0030(4)
C9 0.0199(6) 0.0175(6) 0.0227(6) 0.0089(5) 0.0045(5) 0.0067(5)
C5 0.0230(6) 0.0206(6) 0.0136(5) 0.0038(4) 0.0075(5) 0.0004(5)
C8 0.0204(6) 0.0160(5) 0.0257(6) 0.0059(5) 0.0067(5) 0.0081(5)
C23 0.0272(7) 0.0166(6) 0.0305(7) 0.0050(5) 0.0045(6) 0.0109(5)
C20 0.0194(6) 0.0264(7) 0.0281(7) 0.0055(5) 0.0110(5) -0.0033(5)
C18 0.0156(5) 0.0168(5) 0.0186(6) 0.0033(4) 0.0010(4) -0.0012(4)
C25 0.0157(6) 0.0267(7) 0.0354(8) 0.0090(6) 0.0059(5) -0.0026(5)
C4 0.0184(5) 0.0190(6) 0.0156(5) 0.0069(4) 0.0041(4) 0.0009(4)
C24 0.0174(5) 0.0172(5) 0.0184(6) 0.0047(4) 0.0044(4) 0.0027(4)
C19 0.0155(6) 0.0240(6) 0.0280(7) 0.0048(5) 0.0041(5) -0.0046(5)
P1 0.01607(15) 0.02501(17) 0.01807(15) 0.00643(13) 0.00447(12) 0.00631(12)
F1 0.0303(5) 0.0234(4) 0.0389(5) 0.0062(4) 0.0035(4) 0.0022(4)
F2 0.0382(6) 0.0496(6) 0.0217(5) 0.0160(4) -0.0021(4) 0.0018(5)
F3 0.0252(5) 0.0362(5) 0.0487(6) 0.0104(5) 0.0191(4) 0.0016(4)
F4 0.0587(7) 0.0279(5) 0.0336(5) 0.0029(4) 0.0183(5) 0.0168(5)
F5 0.0486(6) 0.0420(6) 0.0213(4) 0.0115(4) 0.0034(4) 0.0180(5)
F6 0.0215(5) 0.0706(9) 0.0557(7) 0.0213(6) 0.0194(5) 0.0126(5)
N6 0.0406(10) 0.0754(14) 0.0391(10) -0.0075(9) 0.0138(8) 0.0045(9)
C26 0.0236(7) 0.0351(8) 0.0308(8) 0.0037(7) 0.0018(6) -0.0004(6)
C27 0.0302(8) 0.0273(7) 0.0442(10) 0.0117(7) 0.0155(7) 0.0054(6)

loop_
_atom_type_symbol
_atom_type_description
_atom_type_scat_dispersion_real
_atom_type_scat_dispersion_imag
_atom_type_scat_source
C C 0.0030 0.0020 'International Tables Vol C Tables 4.2.6.8 and 6.1.1.4'
H H 0.0000 0.0000 'International Tables Vol C Tables 4.2.6.8 and 6.1.1.4'
F F 0.0170 0.0100 'International Tables Vol C Tables 4.2.6.8 and 6.1.1.4'
N N 0.0060 0.0030 'International Tables Vol C Tables 4.2.6.8 and 6.1.1.4'
P P 0.1020 0.0940 'International Tables Vol C Tables 4.2.6.8 and 6.1.1.4'
Ru Ru -1.2590 0.8360 'International Tables Vol C Tables 4.2.6.8 and 6.1.1.4'

loop_
_geom_angle_atom_site_label_1
_geom_angle_atom_site_label_2
_geom_angle_atom_site_label_3
_geom_angle
N1 Ru1 N3 89.10(4)
N1 Ru1 N2 77.77(4)
N4 Ru1 N1 172.26(4)
N4 Ru1 N3 91.07(4)
N4 Ru1 N2 94.55(4)
N4 Ru1 N5 88.09(4)
N4 Ru1 C13 89.89(4)
N3 Ru1 N2 97.95(4)
N5 Ru1 N1 92.68(4)
N5 Ru1 N3 172.84(4)
N5 Ru1 N2 89.20(4)
N5 Ru1 C13 93.05(5)
C13 Ru1 N1 97.75(4)
C13 Ru1 N3 79.84(4)
C13 Ru1 N2 175.08(4)
C10 N1 Ru1 124.63(9)
C10 N1 C1 118.43(11)
C1 N1 Ru1 116.93(8)
C22 N4 Ru1 174.45(11)
C11 N3 Ru1 115.95(8)
C21 N3 Ru1 125.22(9)
C21 N3 C11 118.82(11)
C2 N2 Ru1 114.89(8)
C3 N2 Ru1 126.52(8)
C3 N2 C2 118.47(11)
C24 N5 Ru1 175.63(11)
C12 C13 Ru1 114.74(8)
C14 C13 Ru1 129.14(9)
C14 C13 C12 116.10(11)
C13 C12 C11 114.94(10)
C17 C12 C13 122.03(11)
C17 C12 C11 123.01(11)
N1 C10 H10 118.7
N1 C10 C9 122.62(12)
C9 C10 H10 118.7
N4 C22 C23 178.32(14)
C13 C14 H14 119.0
C15 C14 C13 122.06(12)
C15 C14 H14 119.0
C12 C17 H17 120.1
C16 C17 C12 119.87(11)
C16 C17 H17 120.1
N3 C11 C12 114.33(10)
N3 C11 C18 120.28(11)
C18 C11 C12 125.38(11)
N2 C2 C6 121.80(11)
N2 C2 C1 114.54(10)
C6 C2 C1 123.65(11)
C2 C6 H6 120.6
C5 C6 C2 118.84(12)
C5 C6 H6 120.6
C14 C15 H15 119.7
C14 C15 C16 120.52(12)
C16 C15 H15 119.7
N3 C21 H21 118.6
N3 C21 C20 122.80(13)
C20 C21 H21 118.6
C17 C16 C15 119.42(12)
C17 C16 H16 120.3
C15 C16 H16 120.3
N1 C1 C2 115.87(10)
N1 C1 C7 121.17(11)
C7 C1 C2 122.95(11)
C1 C7 H7 120.2
C8 C7 C1 119.63(12)
C8 C7 H7 120.2
N2 C3 H3 118.7
N2 C3 C4 122.68(12)
C4 C3 H3 118.7
C10 C9 H9 120.4
C10 C9 C8 119.16(12)
C8 C9 H9 120.4
C6 C5 H5 120.2
C6 C5 C4 119.52(12)
C4 C5 H5 120.2
C7 C8 H8 120.5
C9 C8 C7 118.97(12)
C9 C8 H8 120.5
C22 C23 H23A 109.5
C22 C23 H23B 109.5
C22 C23 H23C 109.5
H23A C23 H23B 109.5
H23A C23 H23C 109.5
H23B C23 H23C 109.5
C21 C20 H20 120.6
C21 C20 C19 118.73(13)
C19 C20 H20 120.6
C11 C18 H18 119.9
C19 C18 C11 120.19(13)
C19 C18 H18 119.9
H25A C25 H25B 109.5
H25A C25 H25C 109.5
H25B C25 H25C 109.5
C24 C25 H25A 109.5
C24 C25 H25B 109.5
C24 C25 H25C 109.5
C3 C4 C5 118.65(12)
C3 C4 H4 120.7
C5 C4 H4 120.7
N5 C24 C25 179.09(15)
C20 C19 H19 120.5
C18 C19 C20 119.08(13)
C18 C19 H19 120.5
F2 P1 F1 90.00(6)
F2 P1 F3 90.44(6)
F2 P1 F4 90.04(6)
F2 P1 F5 179.66(7)
F2 P1 F6 89.90(7)
F3 P1 F1 89.71(6)
F3 P1 F4 90.28(6)
F3 P1 F5 89.68(7)
F3 P1 F6 179.37(8)
F4 P1 F1 179.97(9)
F4 P1 F5 90.29(6)
F5 P1 F1 89.68(6)
F6 P1 F1 89.75(7)
F6 P1 F4 90.25(7)
F6 P1 F5 89.98(7)
N6 C26 C27 179.8(2)
C26 C27 H27A 109.5
C26 C27 H27B 109.5
C26 C27 H27C 109.5
H27A C27 H27B 109.5
H27A C27 H27C 109.5
H27B C27 H27C 109.5

loop_
_geom_bond_atom_site_label_1
_geom_bond_atom_site_label_2
_geom_bond_distance
Ru1 N1 2.0467(10)
Ru1 N4 2.0199(11)
Ru1 N3 2.0610(11)
Ru1 N2 2.1434(11)
Ru1 N5 2.0274(11)
Ru1 C13 2.0295(12)
N1 C10 1.3499(16)
N1 C1 1.3676(16)
N4 C22 1.1438(17)
N3 C11 1.3702(16)
N3 C21 1.3480(16)
N2 C2 1.3551(15)
N2 C3 1.3464(15)
N5 C24 1.1432(17)
C13 C12 1.4192(16)
C13 C14 1.4065(17)
C12 C17 1.4012(17)
C12 C11 1.4617(17)
C10 H10 0.9500
C10 C9 1.3834(18)
C22 C23 1.4575(18)
C14 H14 0.9500
C14 C15 1.3903(18)
C17 H17 0.9500
C17 C16 1.3879(18)
C11 C18 1.3972(17)
C2 C6 1.3950(17)
C2 C1 1.4719(17)
C6 H6 0.9500
C6 C5 1.3846(19)
C15 H15 0.9500
C15 C16 1.3943(19)
C21 H21 0.9500
C21 C20 1.3862(19)
C16 H16 0.9500
C1 C7 1.3932(17)
C7 H7 0.9500
C7 C8 1.3872(19)
C3 H3 0.9500
C3 C4 1.3848(18)
C9 H9 0.9500
C9 C8 1.386(2)
C5 H5 0.9500
C5 C4 1.3861(19)
C8 H8 0.9500
C23 H23A 0.9800
C23 H23B 0.9800
C23 H23C 0.9800
C20 H20 0.9500
C20 C19 1.387(2)
C18 H18 0.9500
C18 C19 1.383(2)
C25 H25A 0.9800
C25 H25B 0.9800
C25 H25C 0.9800
C25 C24 1.4586(19)
C4 H4 0.9500
C19 H19 0.9500
P1 F1 1.6024(11)
P1 F2 1.5917(10)
P1 F3 1.5950(11)
P1 F4 1.6007(11)
P1 F5 1.6012(10)
P1 F6 1.5975(11)
N6 C26 1.147(3)
C26 C27 1.444(3)
C27 H27A 0.9800
C27 H27B 0.9800
C27 H27C 0.9800

loop_
_geom_torsion_atom_site_label_1
_geom_torsion_atom_site_label_2
_geom_torsion_atom_site_label_3
_geom_torsion_atom_site_label_4
_geom_torsion
Ru1 N1 C10 C9 179.97(10)
Ru1 N1 C1 C2 -0.45(13)
Ru1 N1 C1 C7 -179.14(9)
Ru1 N3 C11 C12 3.87(13)
Ru1 N3 C11 C18 -177.44(9)
Ru1 N3 C21 C20 179.86(11)
Ru1 N2 C2 C6 178.45(9)
Ru1 N2 C2 C1 -0.31(13)
Ru1 N2 C3 C4 -176.55(9)
Ru1 C13 C12 C17 178.98(9)
Ru1 C13 C12 C11 -2.51(13)
Ru1 C13 C14 C15 -178.23(10)
N1 C10 C9 C8 -0.1(2)
N1 C1 C7 C8 -1.36(19)
N3 C11 C18 C19 -3.34(19)
N3 C21 C20 C19 -1.4(2)
N2 C2 C6 C5 -1.83(18)
N2 C2 C1 N1 0.50(15)
N2 C2 C1 C7 179.16(11)
N2 C3 C4 C5 -0.97(19)
C13 C12 C17 C16 -0.47(18)
C13 C12 C11 N3 -0.90(15)
C13 C12 C11 C18 -179.51(12)
C13 C14 C15 C16 -0.6(2)
C12 C13 C14 C15 0.22(18)
C12 C17 C16 C15 0.10(19)
C12 C11 C18 C19 175.19(13)
C10 N1 C1 C2 -179.31(11)
C10 N1 C1 C7 2.00(17)
C10 C9 C8 C7 0.8(2)
C14 C13 C12 C17 0.30(17)
C14 C13 C12 C11 178.81(11)
C14 C15 C16 C17 0.4(2)
C17 C12 C11 N3 177.59(11)
C17 C12 C11 C18 -1.02(19)
C11 N3 C21 C20 -1.1(2)
C11 C12 C17 C16 -178.86(12)
C11 C18 C19 C20 0.9(2)
C2 N2 C3 C4 -0.74(18)
C2 C6 C5 C4 0.05(19)
C2 C1 C7 C8 -179.95(12)
C6 C2 C1 N1 -178.23(11)
C6 C2 C1 C7 0.43(19)
C6 C5 C4 C3 1.3(2)
C21 N3 C11 C12 -175.30(11)
C21 N3 C11 C18 3.39(17)
C21 C20 C19 C18 1.4(2)
C1 N1 C10 C9 -1.26(19)
C1 C2 C6 C5 176.82(12)
C1 C7 C8 C9 -0.1(2)
C3 N2 C2 C6 2.16(17)
C3 N2 C2 C1 -176.60(10)
